data_4120144
loop_
_publ_author_name
'Liang-An Chen'
'Weici Xu'
'Biao Huang'
'Jiajia Ma'
'Lun Wang'
'Jianwei Xi'
'Klaus Harms'
'Lei Gong'
'Eric Meggers'

_publ_section_title
;
 Asymmetric Catalysis with an Inert Chiral-at-Metal Iridium Complex
;
_journal_name_full 'Journal of the American Chemical Society'
_journal_page_first 10598
_journal_page_last 10601
_journal_paper_doi 10.1021/ja403777k
_journal_volume 135
_journal_year 2013
_chemical_formula_moiety 'C50 H34 F3 Ir N6 O5, 3(C H2 Cl2)'
_chemical_formula_sum 'C53 H40 Cl6 F3 Ir N6 O5'
_chemical_formula_weight 1302.81
_space_group_crystal_system orthorhombic
_space_group_IT_number 19
_space_group_name_Hall 'P 2ac 2ab'
_space_group_name_H-M_alt 'P 21 21 21'
_symmetry_space_group_name_Hall 'P 2ac 2ab'
_symmetry_space_group_name_H-M 'P 21 21 21'
_atom_sites_solution_hydrogens mixed
_atom_sites_solution_primary direct
_atom_sites_solution_secondary difmap
_audit_creation_date 2013-04-11
_audit_creation_method
; 
  Olex2 1.2 
  (compiled 2013.03.22 svn.r2654, GUI svn.r4446) 
;
_cell_angle_alpha 90
_cell_angle_beta 90
_cell_angle_gamma 90
_cell_formula_units_Z 4
_cell_length_a 9.3166(2)
_cell_length_b 23.0618(6)
_cell_length_c 23.8529(7)
_cell_measurement_temperature 100(2)
_cell_volume 5125.0(2)
_computing_cell_refinement 'Crysalis (Agilent Technologies)'
_computing_data_collection 'Crysalis (Agilent Technologies)'
_computing_data_reduction 'Crysalis (Agilent Technologies)'
_computing_molecular_graphics
; 
DIAMOND (Crystal Impact)
;
_computing_publication_material
; 
O. V. Dolomanov, L. J. Bourhis, R. J. Gildea, J. A. K. Howard and H. Puschmann, 
OLEX2: a complete structure solution, refinement and analysis program. 
J. Appl. Cryst. (2009). 42, 339-341. 
;
_computing_structure_refinement 'SHELXL-2013 (Sheldrick, 2013)'
_computing_structure_solution 'SHELXS-97 (Sheldrick, 2008)'
_diffrn_ambient_temperature 100(2)
_diffrn_measured_fraction_theta_full 0.996
_diffrn_measured_fraction_theta_max 0.997
_diffrn_measurement_device_type 'Aglent Technonogies SuperNova'
_diffrn_measurement_method 'phi and omega scans'
_diffrn_radiation_type MoK\a
_diffrn_radiation_wavelength 0.71073
_diffrn_reflns_av_R_equivalents 0.0282
_diffrn_reflns_av_unetI/netI 0.0373
_diffrn_reflns_Laue_measured_fraction_full 0.996
_diffrn_reflns_Laue_measured_fraction_max 0.997
_diffrn_reflns_limit_h_max 9
_diffrn_reflns_limit_h_min -11
_diffrn_reflns_limit_k_max 18
_diffrn_reflns_limit_k_min -28
_diffrn_reflns_limit_l_max 26
_diffrn_reflns_limit_l_min -29
_diffrn_reflns_number 24412
_diffrn_reflns_point_group_measured_fraction_full 0.997
_diffrn_reflns_point_group_measured_fraction_max 0.998
_diffrn_reflns_theta_full 25.242
_diffrn_reflns_theta_max 26.000
_diffrn_reflns_theta_min 3.369
_exptl_absorpt_coefficient_mu 2.984
_exptl_absorpt_correction_type none
_exptl_crystal_density_diffrn 1.688
_exptl_crystal_F_000 2584
_exptl_crystal_size_max 0.22
_exptl_crystal_size_mid 0.12
_exptl_crystal_size_min 0.11
_refine_diff_density_max 0.970
_refine_diff_density_min -1.014
_refine_diff_density_rms 0.089
_refine_ls_abs_structure_details
; 
 Flack x determined using 4110 quotients [(I+)-(I-)]/[(I+)+(I-)] 
 (Parsons and Flack (2004), Acta Cryst. A60, s61). 
;
_refine_ls_abs_structure_Flack -0.018(2)
_refine_ls_extinction_method none
_refine_ls_goodness_of_fit_ref 1.037
_refine_ls_hydrogen_treatment mixed
_refine_ls_matrix_type full
_refine_ls_number_parameters 679
_refine_ls_number_reflns 10070
_refine_ls_number_restraints 0
_refine_ls_restrained_S_all 1.037
_refine_ls_R_factor_all 0.0291
_refine_ls_R_factor_gt 0.0263
_refine_ls_shift/su_max 0.003
_refine_ls_shift/su_mean 0.000
_refine_ls_structure_factor_coef Fsqd
_refine_ls_weighting_details
; 
 w=1/[\s^2^(Fo^2^)+(0.0244P)^2^+7.2726P] 
 where P=(Fo^2^+2Fc^2^)/3 
;
_refine_ls_weighting_scheme calc
_refine_ls_wR_factor_gt 0.0583
_refine_ls_wR_factor_ref 0.0599
_reflns_Friedel_coverage 0.797
_reflns_Friedel_fraction_full 0.999
_reflns_Friedel_fraction_max 0.998
_reflns_number_gt 9613
_reflns_number_total 10070
_reflns_threshold_expression 'I > 2\s(I)'
_cod_data_source_file ja403777k_si_002.cif
_cod_data_source_block L-Ir6-H
_cod_database_code 4120144
_olex2_refinement_description
; 
1. Fixed Uiso 
 At 1.2 times of: 
  All C(H) groups, All C(H,H) groups 
2.a Secondary CH2 refined with riding coordinates: 
 C37(H37A,H37B), C67(H67A,H67B), C3S(H3SA,H3SB), C2S(H2SA,H2SB), C1S(H1SA,H1SB) 
2.b Aromatic/amide H refined with riding coordinates: 
 C11(H11), C12(H12), C13(H13), C14(H14), C22(H22), C32(H32), C34(H34), 
C35(H35), C42(H42), C43(H43), C44(H44), C52(H52), C53(H53), C54(H54), C55(H55), 
 C56(H56), C62(H62), C64(H64), C65(H65), C72(H72), C73(H73), C74(H74), 
 C82(H82), C83(H83), C84(H84), C85(H85), C86(H86) 
;
_shelx_estimated_absorpt_t_max 0.735
_shelx_estimated_absorpt_t_min 0.560
_shelx_space_group_comment
; 
The symmetry employed for this shelxl refinement is uniquely defined 
by the following loop, which should always be used as a source of 
symmetry information in preference to the above space-group names. 
They are only intended as comments. 
;
_shelxl_version_number 2013-2

loop_
_space_group_symop_operation_xyz
'x, y, z'
'-x+1/2, -y, z+1/2'
'-x, y+1/2, -z+1/2'
'x+1/2, -y+1/2, -z'

loop_
_atom_site_label
_atom_site_type_symbol
_atom_site_fract_x
_atom_site_fract_y
_atom_site_fract_z
_atom_site_U_iso_or_equiv
_atom_site_adp_type
_atom_site_occupancy
_atom_site_site_symmetry_order
_atom_site_calc_flag
_atom_site_refinement_flags_posn
_atom_site_refinement_flags_adp
H3 H -0.489(8) 0.529(3) 0.541(3) 0.03(2) Uiso 1 1 d . .
H4 H 0.501(8) 0.602(3) 0.481(3) 0.03(2) Uiso 1 1 d . .
H5 H 0.399(7) 0.743(3) 0.551(3) 0.014(19) Uiso 1 1 d . .
C11 C -0.1624(6) 0.5896(2) 0.6632(2) 0.0177(12) Uani 1 1 d . .
H11 H -0.1727 0.5689 0.6974 0.021 Uiso 1 1 calc R U
C12 C -0.2749(6) 0.6220(3) 0.6445(3) 0.0232(15) Uani 1 1 d . .
H12 H -0.3615 0.6237 0.6655 0.028 Uiso 1 1 calc R U
C13 C -0.2620(7) 0.6526(3) 0.5946(3) 0.0239(14) Uani 1 1 d . .
H13 H -0.3403 0.6747 0.5806 0.029 Uiso 1 1 calc R U
C14 C -0.1343(7) 0.6504(3) 0.5656(2) 0.0213(12) Uani 1 1 d . .
H14 H -0.1224 0.6719 0.5319 0.026 Uiso 1 1 calc R U
C15 C -0.0221(6) 0.6161(3) 0.5864(2) 0.0144(12) Uani 1 1 d . .
C21 C 0.1163(5) 0.6090(2) 0.5590(2) 0.0134(12) Uani 1 1 d . .
C22 C 0.1820(6) 0.6368(3) 0.5135(2) 0.0167(13) Uani 1 1 d . .
H22 H 0.1448 0.6661 0.4895 0.020 Uiso 1 1 calc R U
C23 C 0.3163(6) 0.6101(2) 0.5125(2) 0.0142(12) Uani 1 1 d . .
C24 C 0.4515(6) 0.6697(3) 0.4482(2) 0.0197(13) Uani 1 1 d . .
C25 C 0.6028(7) 0.6775(3) 0.4229(3) 0.0254(15) Uani 1 1 d . .
C31 C -0.0407(6) 0.4406(3) 0.5875(2) 0.0113(11) Uani 1 1 d . .
C32 C -0.1676(5) 0.4674(3) 0.5710(2) 0.0144(11) Uani 1 1 d . .
H32 H -0.1888 0.5062 0.5817 0.017 Uiso 1 1 calc R U
C33 C -0.2618(6) 0.4356(3) 0.5385(2) 0.0147(12) Uani 1 1 d . .
C34 C -0.2280(6) 0.3778(3) 0.5227(2) 0.0168(12) Uani 1 1 d . .
H34 H -0.2936 0.3570 0.4998 0.020 Uiso 1 1 calc R U
C35 C -0.1027(6) 0.3508(3) 0.5396(2) 0.0159(12) Uani 1 1 d . .
H35 H -0.0806 0.3120 0.5294 0.019 Uiso 1 1 calc R U
C36 C -0.0123(6) 0.3837(3) 0.5721(2) 0.0139(12) Uani 1 1 d . .
C37 C -0.4036(6) 0.4608(3) 0.5201(3) 0.0211(13) Uani 1 1 d . .
H37A H -0.4191 0.4520 0.4800 0.025 Uiso 1 1 calc R U
H37B H -0.4820 0.4424 0.5417 0.025 Uiso 1 1 calc R U
C41 C 0.3176(5) 0.4816(2) 0.6690(2) 0.0119(12) Uani 1 1 d . .
C42 C 0.4497(6) 0.4977(3) 0.6920(2) 0.0174(12) Uani 1 1 d . .
H42 H 0.4622 0.5360 0.7060 0.021 Uiso 1 1 calc R U
C43 C 0.5634(6) 0.4585(3) 0.6948(2) 0.0202(13) Uani 1 1 d . .
H43 H 0.6531 0.4708 0.7097 0.024 Uiso 1 1 calc R U
C44 C 0.5473(6) 0.4015(3) 0.6761(2) 0.0173(12) Uani 1 1 d . .
H44 H 0.6258 0.3754 0.6788 0.021 Uiso 1 1 calc R U
C45 C 0.4182(6) 0.3825(2) 0.6535(3) 0.0141(11) Uani 1 1 d . .
C46 C 0.3046(5) 0.4240(2) 0.6493(2) 0.0144(12) Uani 1 1 d . .
C47 C 0.1682(6) 0.4162(2) 0.6213(2) 0.0116(11) Uani 1 1 d . .
C51 C 0.4056(6) 0.3209(3) 0.6345(2) 0.0152(12) Uani 1 1 d . .
C52 C 0.5108(7) 0.2982(3) 0.6000(2) 0.0192(13) Uani 1 1 d . .
H52 H 0.5884 0.3220 0.5882 0.023 Uiso 1 1 calc R U
C53 C 0.5041(7) 0.2403(3) 0.5822(3) 0.0266(15) Uani 1 1 d . .
H53 H 0.5766 0.2248 0.5586 0.032 Uiso 1 1 calc R U
C54 C 0.3901(7) 0.2059(3) 0.5996(3) 0.0281(16) Uani 1 1 d . .
H54 H 0.3836 0.1668 0.5874 0.034 Uiso 1 1 calc R U
C55 C 0.2864(7) 0.2285(3) 0.6346(3) 0.0251(14) Uani 1 1 d . .
H55 H 0.2091 0.2047 0.6466 0.030 Uiso 1 1 calc R U
C56 C 0.2939(6) 0.2854(2) 0.6524(3) 0.0178(12) Uani 1 1 d . .
H56 H 0.2226 0.3004 0.6769 0.021 Uiso 1 1 calc R U
C61 C 0.3064(6) 0.6480(3) 0.6997(2) 0.0141(12) Uani 1 1 d . .
C62 C 0.3557(6) 0.6777(2) 0.6525(2) 0.0160(10) Uani 1 1 d . .
H62 H 0.3370 0.6638 0.6157 0.019 Uiso 1 1 calc R U
C63 C 0.4331(5) 0.7282(2) 0.6613(3) 0.0158(11) Uani 1 1 d . .
C64 C 0.4642(6) 0.7471(3) 0.7163(3) 0.0202(13) Uani 1 1 d . .
H64 H 0.5194 0.7814 0.7211 0.024 Uiso 1 1 calc R U
C65 C 0.4170(7) 0.7174(3) 0.7639(3) 0.0211(13) Uani 1 1 d . .
H65 H 0.4389 0.7299 0.8009 0.025 Uiso 1 1 calc R U
C66 C 0.3363(6) 0.6686(2) 0.7532(2) 0.0151(12) Uani 1 1 d . .
C67 C 0.4864(7) 0.7652(3) 0.6127(3) 0.0204(14) Uani 1 1 d . .
H67A H 0.4317 0.8020 0.6123 0.025 Uiso 1 1 calc R U
H67B H 0.5886 0.7749 0.6192 0.025 Uiso 1 1 calc R U
C71 C 0.0698(6) 0.5084(2) 0.7338(2) 0.0140(11) Uani 1 1 d . .
C72 C -0.0196(6) 0.4619(3) 0.7477(2) 0.0170(12) Uani 1 1 d . .
H72 H -0.0535 0.4372 0.7187 0.020 Uiso 1 1 calc R U
C73 C -0.0606(6) 0.4505(3) 0.8027(3) 0.0196(13) Uani 1 1 d . .
H73 H -0.1219 0.4185 0.8104 0.023 Uiso 1 1 calc R U
C74 C -0.0129(6) 0.4853(2) 0.8463(3) 0.0192(12) Uani 1 1 d . .
H74 H -0.0404 0.4764 0.8837 0.023 Uiso 1 1 calc R U
C75 C 0.0744(5) 0.5328(3) 0.8362(2) 0.0166(11) Uani 1 1 d . .
C76 C 0.1144(5) 0.5439(2) 0.7802(2) 0.0144(12) Uani 1 1 d . .
C77 C 0.2027(6) 0.5911(3) 0.7604(2) 0.0146(12) Uani 1 1 d . .
C81 C 0.1173(6) 0.5707(2) 0.8839(2) 0.0145(12) Uani 1 1 d . .
C82 C 0.0669(7) 0.6270(3) 0.8889(3) 0.0230(14) Uani 1 1 d . .
H82 H 0.0069 0.6425 0.8604 0.028 Uiso 1 1 calc R U
C83 C 0.1028(7) 0.6613(3) 0.9348(3) 0.0257(15) Uani 1 1 d . .
H83 H 0.0662 0.6996 0.9378 0.031 Uiso 1 1 calc R U
C84 C 0.1916(6) 0.6394(3) 0.9761(3) 0.0225(14) Uani 1 1 d . .
H84 H 0.2167 0.6626 1.0075 0.027 Uiso 1 1 calc R U
C85 C 0.2438(6) 0.5835(3) 0.9716(3) 0.0227(14) Uani 1 1 d . .
H85 H 0.3058 0.5686 0.9997 0.027 Uiso 1 1 calc R U
C86 C 0.2064(6) 0.5489(3) 0.9262(2) 0.0205(13) Uani 1 1 d . .
H86 H 0.2413 0.5102 0.9238 0.025 Uiso 1 1 calc R U
N1 N -0.0372(5) 0.5859(2) 0.63524(19) 0.0125(10) Uani 1 1 d . .
N2 N 0.2067(5) 0.5698(2) 0.58156(19) 0.0131(10) Uani 1 1 d . .
N3 N 0.3317(5) 0.5697(2) 0.55293(19) 0.0135(10) Uani 1 1 d . .
N4 N 0.4362(6) 0.6210(2) 0.4776(2) 0.0170(11) Uani 1 1 d . .
N5 N 0.0774(5) 0.4595(2) 0.61881(18) 0.0125(9) Uani 1 1 d . .
N6 N 0.2237(5) 0.5982(2) 0.70580(19) 0.0130(10) Uani 1 1 d . .
O1 O 0.3656(5) 0.70808(19) 0.44111(18) 0.0268(10) Uani 1 1 d . .
O2 O 0.1217(4) 0.36791(16) 0.59378(15) 0.0140(8) Uani 1 1 d . .
O3 O -0.4086(4) 0.52159(19) 0.52816(19) 0.0222(10) Uani 1 1 d . .
O4 O 0.2704(4) 0.63222(17) 0.79179(16) 0.0168(9) Uani 1 1 d . .
O5 O 0.4734(5) 0.7385(2) 0.55935(18) 0.0195(9) Uani 1 1 d . .
F1 F 0.6829(4) 0.62855(19) 0.4240(2) 0.0442(11) Uani 1 1 d . .
F2 F 0.5987(4) 0.6938(2) 0.37019(17) 0.0496(13) Uani 1 1 d . .
F3 F 0.6754(4) 0.7167(2) 0.45173(18) 0.0457(12) Uani 1 1 d . .
Ir1 Ir 0.14344(2) 0.53294(2) 0.65774(2) 0.01077(6) Uani 1 1 d . .
C3S C 0.1889(8) 0.5937(3) 0.3029(3) 0.0359(17) Uani 1 1 d . .
H3SA H 0.1324 0.5936 0.2677 0.043 Uiso 1 1 calc R U
H3SB H 0.2587 0.5614 0.3009 0.043 Uiso 1 1 calc R U
Cl3A Cl 0.0740(4) 0.58256(11) 0.35946(15) 0.1092(14) Uani 1 1 d . .
Cl3B Cl 0.2816(2) 0.65927(9) 0.30872(11) 0.0512(6) Uani 1 1 d . .
C2S C 0.9492(11) 0.4435(5) 0.3444(4) 0.077(3) Uani 1 1 d . .
H2SA H 0.9919 0.4783 0.3269 0.092 Uiso 1 1 calc R U
H2SB H 1.0278 0.4155 0.3514 0.092 Uiso 1 1 calc R U
Cl2A Cl 0.8730(2) 0.46322(10) 0.40877(7) 0.0482(5) Uani 1 1 d . .
Cl2B Cl 0.8286(2) 0.41290(9) 0.29813(8) 0.0477(5) Uani 1 1 d . .
C1S C 0.5788(8) 0.7246(3) 0.2488(3) 0.0328(16) Uani 1 1 d . .
H1SA H 0.5302 0.6900 0.2645 0.039 Uiso 1 1 calc R U
H1SB H 0.6709 0.7296 0.2690 0.039 Uiso 1 1 calc R U
Cl1A Cl 0.61430(19) 0.71280(9) 0.17680(7) 0.0411(5) Uani 1 1 d . .
Cl1B Cl 0.47112(18) 0.78571(8) 0.26023(8) 0.0343(4) Uani 1 1 d . .

loop_
_atom_site_aniso_label
_atom_site_aniso_U_11
_atom_site_aniso_U_22
_atom_site_aniso_U_33
_atom_site_aniso_U_23
_atom_site_aniso_U_13
_atom_site_aniso_U_12
C11 0.017(3) 0.019(3) 0.018(3) 0.000(2) 0.005(3) 0.000(2)
C12 0.014(3) 0.028(3) 0.027(4) -0.001(3) 0.003(2) 0.002(3)
C13 0.019(3) 0.025(4) 0.028(4) 0.004(3) 0.000(3) 0.008(3)
C14 0.021(3) 0.024(3) 0.019(3) 0.004(2) -0.002(3) 0.003(3)
C15 0.015(3) 0.014(3) 0.014(3) -0.003(2) 0.002(2) 0.001(2)
C21 0.011(3) 0.016(3) 0.014(3) -0.004(2) -0.003(2) 0.000(2)
C22 0.022(3) 0.017(3) 0.011(3) 0.002(2) -0.002(2) 0.002(2)
C23 0.015(3) 0.016(3) 0.011(3) -0.003(2) 0.003(2) -0.003(2)
C24 0.023(3) 0.023(3) 0.013(3) -0.002(3) 0.000(2) -0.004(3)
C25 0.030(4) 0.032(4) 0.014(3) 0.003(3) 0.002(2) -0.006(3)
C31 0.008(3) 0.016(3) 0.010(3) 0.000(2) 0.003(2) -0.002(2)
C32 0.015(3) 0.017(3) 0.011(2) 0.000(2) 0.0010(19) -0.003(3)
C33 0.011(3) 0.020(3) 0.013(3) 0.002(2) 0.000(2) -0.002(2)
C34 0.016(3) 0.022(3) 0.012(3) 0.001(3) -0.002(2) -0.002(2)
C35 0.017(3) 0.019(3) 0.012(3) 0.000(2) 0.001(2) 0.002(2)
C36 0.012(3) 0.020(3) 0.010(3) 0.004(2) -0.001(2) -0.001(2)
C37 0.016(3) 0.027(3) 0.021(3) -0.004(3) -0.004(2) 0.002(3)
C41 0.013(3) 0.016(3) 0.007(3) 0.001(2) 0.0003(18) 0.002(2)
C42 0.018(3) 0.012(3) 0.022(3) -0.001(2) 0.000(2) -0.003(2)
C43 0.014(3) 0.022(3) 0.025(3) 0.001(3) -0.005(2) -0.003(3)
C44 0.012(3) 0.018(3) 0.022(3) 0.004(2) -0.001(2) 0.007(2)
C45 0.015(2) 0.014(3) 0.013(3) 0.003(3) 0.003(3) 0.002(2)
C46 0.014(3) 0.017(3) 0.013(3) 0.004(2) -0.001(2) -0.002(2)
C47 0.016(3) 0.012(3) 0.007(3) 0.001(2) 0.003(2) 0.001(2)
C51 0.018(3) 0.018(3) 0.010(3) -0.002(2) -0.005(2) 0.002(2)
C52 0.021(3) 0.025(3) 0.012(3) 0.002(3) -0.003(2) 0.004(3)
C53 0.036(4) 0.025(4) 0.018(3) -0.002(3) -0.002(3) 0.012(3)
C54 0.043(4) 0.021(3) 0.020(3) -0.003(3) -0.010(3) 0.002(3)
C55 0.027(3) 0.022(3) 0.026(3) 0.001(3) -0.006(3) -0.002(3)
C56 0.019(3) 0.019(3) 0.015(3) 0.002(3) -0.002(2) 0.003(2)
C61 0.012(3) 0.017(3) 0.014(3) -0.001(2) 0.000(2) 0.003(2)
C62 0.016(2) 0.019(3) 0.013(3) -0.001(2) -0.002(3) 0.000(2)
C63 0.013(2) 0.017(3) 0.017(3) 0.001(3) 0.000(3) 0.000(2)
C64 0.019(3) 0.020(3) 0.022(3) -0.001(3) 0.000(2) -0.006(2)
C65 0.024(3) 0.023(3) 0.016(3) -0.004(3) 0.000(3) -0.005(3)
C66 0.016(3) 0.015(3) 0.014(3) 0.000(2) 0.003(2) -0.003(2)
C67 0.025(3) 0.020(3) 0.016(3) -0.002(3) 0.000(3) -0.004(3)
C71 0.010(3) 0.016(3) 0.016(3) 0.001(2) 0.000(2) 0.004(2)
C72 0.017(3) 0.018(3) 0.016(3) -0.001(3) -0.004(2) -0.005(3)
C73 0.019(3) 0.017(3) 0.022(3) 0.003(2) 0.002(2) -0.002(2)
C74 0.021(3) 0.022(3) 0.015(3) 0.003(3) 0.002(3) 0.003(2)
C75 0.013(2) 0.020(3) 0.017(3) 0.002(3) -0.001(2) 0.002(2)
C76 0.011(3) 0.020(3) 0.012(3) 0.001(2) -0.002(2) 0.000(2)
C77 0.018(3) 0.017(3) 0.009(3) -0.002(2) -0.003(2) -0.002(2)
C81 0.016(3) 0.017(3) 0.011(3) 0.004(2) 0.005(2) -0.002(2)
C82 0.028(3) 0.024(3) 0.018(3) 0.001(3) -0.002(3) 0.001(3)
C83 0.037(4) 0.016(3) 0.024(3) -0.001(3) 0.006(3) -0.003(3)
C84 0.021(3) 0.033(4) 0.014(3) -0.006(3) 0.003(2) -0.015(3)
C85 0.018(3) 0.035(4) 0.015(3) -0.004(3) -0.003(2) -0.006(3)
C86 0.018(3) 0.023(3) 0.020(3) -0.001(3) 0.000(2) 0.002(2)
N1 0.014(2) 0.010(2) 0.014(2) -0.0013(19) -0.0008(18) 0.0029(18)
N2 0.010(2) 0.018(3) 0.011(2) -0.004(2) 0.0008(18) 0.0001(19)
N3 0.012(2) 0.016(2) 0.012(2) -0.0015(19) 0.0015(18) 0.0005(19)
N4 0.013(3) 0.019(3) 0.018(3) 0.000(2) 0.001(2) 0.002(2)
N5 0.015(2) 0.012(2) 0.011(2) 0.002(2) -0.0011(17) -0.001(2)
N6 0.011(2) 0.015(2) 0.012(2) 0.001(2) 0.0004(18) 0.002(2)
O1 0.025(2) 0.025(2) 0.031(2) 0.0103(19) 0.000(2) 0.000(2)
O2 0.015(2) 0.0129(19) 0.0145(19) 0.0013(15) -0.0045(16) 0.0009(16)
O3 0.014(2) 0.025(3) 0.028(2) -0.002(2) -0.0021(17) 0.0040(17)
O4 0.021(2) 0.016(2) 0.013(2) -0.0014(17) 0.0000(16) -0.0059(17)
O5 0.016(2) 0.024(2) 0.018(2) 0.0019(19) -0.0004(18) -0.0014(19)
F1 0.029(2) 0.040(3) 0.063(3) 0.006(2) 0.023(2) 0.0030(19)
F2 0.036(2) 0.091(4) 0.022(2) 0.021(2) 0.0051(17) -0.010(2)
F3 0.032(2) 0.058(3) 0.048(3) -0.026(2) 0.0155(19) -0.024(2)
Ir1 0.01046(9) 0.01135(9) 0.01050(9) 0.00008(9) -0.00064(9) 0.00041(9)
C3S 0.035(4) 0.034(4) 0.038(4) -0.006(4) 0.004(3) 0.003(3)
Cl3A 0.163(3) 0.0373(13) 0.127(3) 0.0058(15) 0.113(2) 0.0055(15)
Cl3B 0.0317(10) 0.0337(11) 0.0882(17) -0.0171(11) -0.0004(10) 0.0033(8)
C2S 0.072(6) 0.110(9) 0.049(5) -0.026(6) 0.033(5) -0.034(6)
Cl2A 0.0517(11) 0.0582(12) 0.0348(9) 0.0021(10) 0.0119(8) 0.0047(12)
Cl2B 0.0547(13) 0.0517(12) 0.0368(10) 0.0121(9) -0.0015(9) 0.0006(10)
C1S 0.038(4) 0.031(4) 0.029(4) 0.004(3) 0.000(3) -0.004(3)
Cl1A 0.0370(10) 0.0574(12) 0.0290(9) -0.0100(8) -0.0031(7) 0.0028(9)
Cl1B 0.0336(10) 0.0340(9) 0.0354(10) -0.0045(8) 0.0022(7) -0.0031(8)

loop_
_atom_type_symbol
_atom_type_description
_atom_type_scat_dispersion_real
_atom_type_scat_dispersion_imag
_atom_type_scat_source
C C 0.0033 0.0016 'International Tables Vol C Tables 4.2.6.8 and 6.1.1.4'
H H 0.0000 0.0000 'International Tables Vol C Tables 4.2.6.8 and 6.1.1.4'
Cl Cl 0.1484 0.1585 'International Tables Vol C Tables 4.2.6.8 and 6.1.1.4'
F F 0.0171 0.0103 'International Tables Vol C Tables 4.2.6.8 and 6.1.1.4'
Ir Ir -1.4442 7.9887 'International Tables Vol C Tables 4.2.6.8 and 6.1.1.4'
N N 0.0061 0.0033 'International Tables Vol C Tables 4.2.6.8 and 6.1.1.4'
O O 0.0106 0.0060 'International Tables Vol C Tables 4.2.6.8 and 6.1.1.4'

loop_
_geom_angle_atom_site_label_1
_geom_angle_atom_site_label_2
_geom_angle_atom_site_label_3
_geom_angle
C12 C11 H11 118.7
N1 C11 H11 118.7
N1 C11 C12 122.7(5)
C11 C12 H12 120.2
C11 C12 C13 119.5(6)
C13 C12 H12 120.2
C12 C13 H13 120.5
C14 C13 C12 119.1(6)
C14 C13 H13 120.5
C13 C14 H14 120.4
C13 C14 C15 119.2(5)
C15 C14 H14 120.4
C14 C15 C21 124.4(5)
N1 C15 C14 120.9(5)
N1 C15 C21 114.7(5)
C22 C21 C15 133.2(5)
N2 C21 C15 116.7(5)
N2 C21 C22 110.0(5)
C21 C22 H22 129.1
C23 C22 C21 101.8(5)
C23 C22 H22 129.1
C22 C23 N4 129.8(5)
N3 C23 C22 112.8(5)
N3 C23 N4 117.3(5)
N4 C24 C25 113.8(6)
O1 C24 C25 117.6(6)
O1 C24 N4 128.5(6)
F1 C25 C24 113.4(5)
F2 C25 C24 112.5(5)
F2 C25 F1 105.8(5)
F2 C25 F3 108.6(6)
F3 C25 C24 110.0(5)
F3 C25 F1 106.1(5)
C32 C31 N5 132.9(5)
C36 C31 C32 120.5(5)
C36 C31 N5 106.5(5)
C31 C32 H32 121.2
C33 C32 C31 117.5(6)
C33 C32 H32 121.2
C32 C33 C34 120.4(5)
C32 C33 C37 121.0(5)
C34 C33 C37 118.6(5)
C33 C34 H34 118.9
C35 C34 C33 122.2(6)
C35 C34 H34 118.9
C34 C35 H35 122.2
C36 C35 C34 115.6(6)
C36 C35 H35 122.2
C31 C36 O2 108.6(5)
C35 C36 C31 123.7(5)
C35 C36 O2 127.7(5)
C33 C37 H37A 109.3
C33 C37 H37B 109.3
H37A C37 H37B 107.9
O3 C37 C33 111.8(5)
O3 C37 H37A 109.3
O3 C37 H37B 109.3
C42 C41 C46 117.1(5)
C42 C41 Ir1 127.0(4)
C46 C41 Ir1 115.9(4)
C41 C42 H42 119.5
C43 C42 C41 121.1(5)
C43 C42 H42 119.5
C42 C43 H43 119.6
C42 C43 C44 120.9(5)
C44 C43 H43 119.6
C43 C44 H44 119.5
C45 C44 C43 120.9(5)
C45 C44 H44 119.5
C44 C45 C46 117.2(5)
C44 C45 C51 119.0(5)
C46 C45 C51 123.8(5)
C41 C46 C45 122.8(5)
C41 C46 C47 110.2(5)
C45 C46 C47 126.8(5)
N5 C47 C46 119.6(5)
N5 C47 O2 113.3(5)
O2 C47 C46 127.0(5)
C52 C51 C45 119.0(5)
C52 C51 C56 119.3(6)
C56 C51 C45 121.6(5)
C51 C52 H52 119.7
C51 C52 C53 120.6(6)
C53 C52 H52 119.7
C52 C53 H53 120.4
C54 C53 C52 119.2(6)
C54 C53 H53 120.4
C53 C54 H54 120.0
C55 C54 C53 120.1(6)
C55 C54 H54 120.0
C54 C55 H55 119.7
C54 C55 C56 120.6(6)
C56 C55 H55 119.7
C51 C56 H56 119.9
C55 C56 C51 120.2(6)
C55 C56 H56 119.9
C66 C61 C62 120.4(5)
N6 C61 C62 132.3(5)
N6 C61 C66 107.3(5)
C61 C62 H62 121.2
C63 C62 C61 117.5(5)
C63 C62 H62 121.2
C62 C63 C64 120.4(5)
C62 C63 C67 121.7(5)
C64 C63 C67 117.9(5)
C63 C64 H64 118.7
C65 C64 C63 122.6(6)
C65 C64 H64 118.7
C64 C65 H65 122.5
C66 C65 C64 115.0(5)
C66 C65 H65 122.5
C65 C66 C61 124.0(5)
C65 C66 O4 127.8(5)
O4 C66 C61 108.2(5)
C63 C67 H67A 108.7
C63 C67 H67B 108.7
H67A C67 H67B 107.6
O5 C67 C63 114.3(5)
O5 C67 H67A 108.7
O5 C67 H67B 108.7
C72 C71 C76 115.2(5)
C72 C71 Ir1 129.1(4)
C76 C71 Ir1 115.7(4)
C71 C72 H72 118.9
C73 C72 C71 122.2(5)
C73 C72 H72 118.9
C72 C73 H73 119.7
C74 C73 C72 120.6(6)
C74 C73 H73 119.7
C73 C74 H74 119.5
C75 C74 C73 121.0(6)
C75 C74 H74 119.5
C74 C75 C76 117.7(5)
C74 C75 C81 119.2(5)
C76 C75 C81 123.1(5)
C71 C76 C77 110.0(5)
C75 C76 C71 123.3(5)
C75 C76 C77 126.6(5)
N6 C77 C76 119.8(5)
N6 C77 O4 112.6(5)
O4 C77 C76 127.6(5)
C82 C81 C75 121.6(5)
C82 C81 C86 118.5(6)
C86 C81 C75 119.9(5)
C81 C82 H82 119.4
C81 C82 C83 121.2(6)
C83 C82 H82 119.4
C82 C83 H83 120.1
C84 C83 C82 119.8(6)
C84 C83 H83 120.1
C83 C84 H84 120.2
C85 C84 C83 119.7(6)
C85 C84 H84 120.2
C84 C85 H85 119.7
C84 C85 C86 120.6(6)
C86 C85 H85 119.7
C81 C86 H86 119.9
C85 C86 C81 120.2(6)
C85 C86 H86 119.9
C11 N1 C15 118.6(5)
C11 N1 Ir1 126.3(4)
C15 N1 Ir1 115.0(3)
C21 N2 N3 109.8(5)
C21 N2 Ir1 116.3(4)
N3 N2 Ir1 133.0(4)
C23 N3 N2 105.6(4)
C23 N4 H4 118(6)
C24 N4 H4 118(6)
C24 N4 C23 122.9(5)
C31 N5 Ir1 137.9(4)
C47 N5 C31 107.2(5)
C47 N5 Ir1 114.8(4)
C61 N6 Ir1 139.1(4)
C77 N6 C61 106.7(5)
C77 N6 Ir1 114.0(4)
C47 O2 C36 104.4(4)
C37 O3 H3 107(6)
C77 O4 C66 105.2(4)
C67 O5 H5 105(5)
C41 Ir1 N1 173.12(19)
C41 Ir1 N2 97.27(19)
C41 Ir1 N5 79.37(19)
C41 Ir1 N6 93.6(2)
C71 Ir1 C41 89.4(2)
C71 Ir1 N1 96.7(2)
C71 Ir1 N2 171.9(2)
C71 Ir1 N5 94.2(2)
C71 Ir1 N6 80.0(2)
N2 Ir1 N1 76.86(17)
N5 Ir1 N1 97.05(18)
N5 Ir1 N2 91.55(18)
N5 Ir1 N6 171.05(18)
N6 Ir1 N1 90.48(18)
N6 Ir1 N2 94.90(19)
H3SA C3S H3SB 107.9
Cl3A C3S H3SA 109.3
Cl3A C3S H3SB 109.3
Cl3A C3S Cl3B 111.7(4)
Cl3B C3S H3SA 109.3
Cl3B C3S H3SB 109.3
H2SA C2S H2SB 107.7
Cl2A C2S H2SA 108.8
Cl2A C2S H2SB 108.8
Cl2B C2S H2SA 108.8
Cl2B C2S H2SB 108.8
Cl2B C2S Cl2A 113.8(5)
H1SA C1S H1SB 107.9
Cl1A C1S H1SA 109.1
Cl1A C1S H1SB 109.1
Cl1B C1S H1SA 109.1
Cl1B C1S H1SB 109.1
Cl1B C1S Cl1A 112.4(4)

loop_
_geom_bond_atom_site_label_1
_geom_bond_atom_site_label_2
_geom_bond_distance
C11 H11 0.9500
C11 C12 1.362(8)
C11 N1 1.347(7)
C12 H12 0.9500
C12 C13 1.390(9)
C13 H13 0.9500
C13 C14 1.377(9)
C14 H14 0.9500
C14 C15 1.402(8)
C15 C21 1.455(8)
C15 N1 1.365(7)
C21 C22 1.402(8)
C21 N2 1.348(7)
C22 H22 0.9500
C22 C23 1.394(8)
C23 N3 1.349(7)
C23 N4 1.415(7)
C24 C25 1.545(8)
C24 N4 1.331(8)
C24 O1 1.205(7)
C25 F1 1.354(8)
C25 F2 1.311(7)
C25 F3 1.321(7)
C31 C32 1.391(8)
C31 C36 1.388(8)
C31 N5 1.400(7)
C32 H32 0.9500
C32 C33 1.381(8)
C33 C34 1.421(8)
C33 C37 1.508(8)
C34 H34 0.9500
C34 C35 1.383(8)
C35 H35 0.9500
C35 C36 1.374(8)
C36 O2 1.400(6)
C37 H37A 0.9900
C37 H37B 0.9900
C37 O3 1.416(8)
C41 C42 1.398(8)
C41 C46 1.415(8)
C41 Ir1 2.026(5)
C42 H42 0.9500
C42 C43 1.394(8)
C43 H43 0.9500
C43 C44 1.397(8)
C44 H44 0.9500
C44 C45 1.390(8)
C45 C46 1.430(7)
C45 C51 1.496(8)
C46 C47 1.447(7)
C47 N5 1.309(7)
C47 O2 1.364(6)
C51 C52 1.383(8)
C51 C56 1.391(8)
C52 H52 0.9500
C52 C53 1.402(9)
C53 H53 0.9500
C53 C54 1.388(10)
C54 H54 0.9500
C54 C55 1.379(9)
C55 H55 0.9500
C55 C56 1.382(9)
C56 H56 0.9500
C61 C62 1.395(8)
C61 C66 1.391(8)
C61 N6 1.389(7)
C62 H62 0.9500
C62 C63 1.387(8)
C63 C64 1.413(8)
C63 C67 1.523(8)
C64 H64 0.9500
C64 C65 1.398(9)
C65 H65 0.9500
C65 C66 1.376(8)
C66 O4 1.389(7)
C67 H67A 0.9900
C67 H67B 0.9900
C67 O5 1.419(7)
C71 C72 1.399(8)
C71 C76 1.438(8)
C71 Ir1 2.020(6)
C72 H72 0.9500
C72 C73 1.391(8)
C73 H73 0.9500
C73 C74 1.388(8)
C74 H74 0.9500
C74 C75 1.385(8)
C75 C76 1.410(7)
C75 C81 1.491(8)
C76 C77 1.445(8)
C77 N6 1.328(7)
C77 O4 1.362(7)
C81 C82 1.386(8)
C81 C86 1.399(8)
C82 H82 0.9500
C82 C83 1.392(9)
C83 H83 0.9500
C83 C84 1.383(9)
C84 H84 0.9500
C84 C85 1.382(9)
C85 H85 0.9500
C85 C86 1.390(9)
C86 H86 0.9500
N1 Ir1 2.147(4)
N2 N3 1.350(6)
N2 Ir1 2.091(5)
N4 H4 0.75(7)
N5 Ir1 2.028(5)
N6 Ir1 2.035(5)
O3 H3 0.82(7)
O5 H5 0.73(6)
C3S H3SA 0.9900
C3S H3SB 0.9900
C3S Cl3A 1.741(7)
C3S Cl3B 1.748(8)
C2S H2SA 0.9900
C2S H2SB 0.9900
C2S Cl2A 1.752(9)
C2S Cl2B 1.726(10)
C1S H1SA 0.9900
C1S H1SB 0.9900
C1S Cl1A 1.771(7)
C1S Cl1B 1.751(7)

loop_
_geom_hbond_atom_site_label_D
_geom_hbond_atom_site_label_H
_geom_hbond_atom_site_label_A
_geom_hbond_distance_DH
_geom_hbond_distance_HA
_geom_hbond_distance_DA
_geom_hbond_angle_DHA
_geom_hbond_site_symmetry_A
N4 H4 O3 0.75(7) 2.33(7) 2.967(7) 144(7) 1_655
O5 H5 F3 0.73(6) 2.28(7) 2.975(6) 159(7) 4_466
O3 H3 N3 0.83(7) 1.94(7) 2.727(6) 159(7) 1_455

loop_
_geom_torsion_atom_site_label_1
_geom_torsion_atom_site_label_2
_geom_torsion_atom_site_label_3
_geom_torsion_atom_site_label_4
_geom_torsion
C11 C12 C13 C14 -1.3(10)
C12 C11 N1 C15 0.5(8)
C12 C11 N1 Ir1 -176.5(4)
C12 C13 C14 C15 1.8(9)
C13 C14 C15 C21 178.4(6)
C13 C14 C15 N1 -1.1(9)
C14 C15 C21 C22 9.7(10)
C14 C15 C21 N2 -173.3(6)
C14 C15 N1 C11 0.0(8)
C14 C15 N1 Ir1 177.3(4)
C15 C21 C22 C23 176.9(6)
C15 C21 N2 N3 -177.8(5)
C15 C21 N2 Ir1 -7.2(6)
C21 C15 N1 C11 -179.6(5)
C21 C15 N1 Ir1 -2.3(6)
C21 C22 C23 N3 0.5(6)
C21 C22 C23 N4 -176.8(6)
C21 N2 N3 C23 0.5(6)
C22 C21 N2 N3 -0.1(6)
C22 C21 N2 Ir1 170.4(4)
C22 C23 N3 N2 -0.6(6)
C22 C23 N4 C24 17.7(9)
C25 C24 N4 C23 168.3(5)
C31 C32 C33 C34 -0.3(8)
C31 C32 C33 C37 178.3(5)
C31 C36 O2 C47 -0.1(5)
C32 C31 C36 C35 1.2(9)
C32 C31 C36 O2 179.6(5)
C32 C31 N5 C47 -179.5(6)
C32 C31 N5 Ir1 -1.2(10)
C32 C33 C34 C35 1.1(9)
C32 C33 C37 O3 14.2(8)
C33 C34 C35 C36 -0.7(8)
C34 C33 C37 O3 -167.1(5)
C34 C35 C36 C31 -0.4(8)
C34 C35 C36 O2 -178.6(5)
C35 C36 O2 C47 178.3(6)
C36 C31 C32 C33 -0.8(8)
C36 C31 N5 C47 0.0(6)
C36 C31 N5 Ir1 178.2(4)
C37 C33 C34 C35 -177.6(5)
C41 C42 C43 C44 -1.8(9)
C41 C46 C47 N5 -1.8(7)
C41 C46 C47 O2 175.3(5)
C42 C41 C46 C45 1.5(8)
C42 C41 C46 C47 -173.7(5)
C42 C43 C44 C45 0.8(9)
C43 C44 C45 C46 1.3(8)
C43 C44 C45 C51 -179.4(5)
C44 C45 C46 C41 -2.5(8)
C44 C45 C46 C47 171.9(5)
C44 C45 C51 C52 -49.3(8)
C44 C45 C51 C56 128.2(6)
C45 C46 C47 N5 -176.8(5)
C45 C46 C47 O2 0.3(9)
C45 C51 C52 C53 178.7(5)
C45 C51 C56 C55 -179.2(6)
C46 C41 C42 C43 0.6(8)
C46 C45 C51 C52 130.0(6)
C46 C45 C51 C56 -52.5(8)
C46 C47 N5 C31 177.3(5)
C46 C47 N5 Ir1 -1.4(6)
C46 C47 O2 C36 -177.1(5)
C51 C45 C46 C41 178.2(5)
C51 C45 C46 C47 -7.3(9)
C51 C52 C53 C54 0.1(9)
C52 C51 C56 C55 -1.7(8)
C52 C53 C54 C55 -0.9(9)
C53 C54 C55 C56 0.5(10)
C54 C55 C56 C51 0.9(9)
C56 C51 C52 C53 1.2(9)
C61 C62 C63 C64 2.2(8)
C61 C62 C63 C67 -177.4(5)
C61 C66 O4 C77 -0.3(6)
C62 C61 C66 C65 -1.7(9)
C62 C61 C66 O4 177.8(5)
C62 C61 N6 C77 -176.8(6)
C62 C61 N6 Ir1 9.5(10)
C62 C63 C64 C65 -1.5(9)
C62 C63 C67 O5 -11.0(8)
C63 C64 C65 C66 -0.8(9)
C64 C63 C67 O5 169.4(5)
C64 C65 C66 C61 2.4(9)
C64 C65 C66 O4 -177.1(6)
C65 C66 O4 C77 179.2(6)
C66 C61 C62 C63 -0.7(8)
C66 C61 N6 C77 1.7(6)
C66 C61 N6 Ir1 -172.0(4)
C67 C63 C64 C65 178.1(6)
C71 C72 C73 C74 -0.3(9)
C71 C76 C77 N6 4.0(7)
C71 C76 C77 O4 -176.7(5)
C72 C71 C76 C75 1.1(8)
C72 C71 C76 C77 -178.5(5)
C72 C73 C74 C75 1.2(9)
C73 C74 C75 C76 -0.9(8)
C73 C74 C75 C81 177.0(5)
C74 C75 C76 C71 -0.3(8)
C74 C75 C76 C77 179.2(5)
C74 C75 C81 C82 -111.5(7)
C74 C75 C81 C86 66.2(7)
C75 C76 C77 N6 -175.6(5)
C75 C76 C77 O4 3.7(9)
C75 C81 C82 C83 177.3(5)
C75 C81 C86 C85 -178.3(5)
C76 C71 C72 C73 -0.8(8)
C76 C75 C81 C82 66.3(7)
C76 C75 C81 C86 -116.0(6)
C76 C77 N6 C61 177.4(5)
C76 C77 N6 Ir1 -7.1(7)
C76 C77 O4 C66 -177.9(5)
C81 C75 C76 C71 -178.1(5)
C81 C75 C76 C77 1.4(9)
C81 C82 C83 C84 0.9(9)
C82 C81 C86 C85 -0.6(9)
C82 C83 C84 C85 -0.2(9)
C83 C84 C85 C86 -0.8(9)
C84 C85 C86 C81 1.2(9)
C86 C81 C82 C83 -0.4(9)
N1 C11 C12 C13 0.1(10)
N1 C15 C21 C22 -170.7(6)
N1 C15 C21 N2 6.2(7)
N2 C21 C22 C23 -0.2(6)
N3 C23 N4 C24 -159.4(5)
N4 C23 N3 N2 177.0(5)
N4 C24 C25 F1 14.0(8)
N4 C24 C25 F2 134.0(6)
N4 C24 C25 F3 -104.7(7)
N5 C31 C32 C33 178.7(6)
N5 C31 C36 C35 -178.4(5)
N5 C31 C36 O2 0.1(6)
N5 C47 O2 C36 0.1(6)
N6 C61 C62 C63 177.6(5)
N6 C61 C66 C65 179.6(6)
N6 C61 C66 O4 -0.9(6)
N6 C77 O4 C66 1.4(6)
O1 C24 C25 F1 -168.6(5)
O1 C24 C25 F2 -48.6(8)
O1 C24 C25 F3 72.7(7)
O1 C24 N4 C23 -8.8(10)
O2 C47 N5 C31 -0.1(6)
O2 C47 N5 Ir1 -178.8(3)
O4 C77 N6 C61 -2.0(6)
O4 C77 N6 Ir1 173.5(3)
Ir1 C41 C42 C43 -176.8(4)
Ir1 C41 C46 C45 179.3(4)
Ir1 C41 C46 C47 4.1(6)
Ir1 C71 C72 C73 179.7(4)
Ir1 C71 C76 C75 -179.3(4)
Ir1 C71 C76 C77 1.1(6)
Ir1 N2 N3 C23 -168.0(4)
